data_2215396
loop_
_publ_author_name
'Sadr, Moayad Hossaini '
'Khalilizadeh, Zahra '
'Tiekink, Edward R. T.'

_publ_section_title
;
 <i>N</i>-Phenylindazole-1-thiocarboxamide
;
_journal_coeditor_code BV2071
_journal_issue 10
_journal_name_full 'Acta Crystallographica Section E'
_journal_page_first o4126
_journal_page_last o4126
_journal_paper_doi 10.1107/S1600536807045734
_journal_volume 63
_journal_year 2007
_chemical_formula_iupac 'C14 H11 N3 S'
_chemical_formula_moiety 'C14 H11 N3 S'
_chemical_formula_sum 'C14 H11 N3 S'
_chemical_formula_weight 253.32
_chemical_name_systematic
;
N-Phenylindazole-1-thiocarboxamide
;
_space_group_IT_number 5
_symmetry_cell_setting monoclinic
_symmetry_space_group_name_Hall 'C 2y'
_symmetry_space_group_name_H-M 'C 1 2 1'
_atom_sites_solution_hydrogens geom
_atom_sites_solution_primary direct
_atom_sites_solution_secondary difmap
_audit_creation_method SHELXL-97
_cell_angle_alpha 90
_cell_angle_beta 121.110(14)
_cell_angle_gamma 90
_cell_formula_units_Z 4
_cell_length_a 20.408(8)
_cell_length_b 5.690(2)
_cell_length_c 11.949(5)
_cell_measurement_reflns_used 5144
_cell_measurement_temperature 98(2)
_cell_measurement_theta_max 29.6
_cell_measurement_theta_min 3.4
_cell_volume 1188.0(8)
_computing_cell_refinement 'CrystalClear (Rigaku Americas Corporation, 2005)'
_computing_data_collection 'CrystalClear (Rigaku Americas Corporation, 2005)'
_computing_data_reduction 'CrystalClear (Rigaku Americas Corporation, 2005)'
_computing_molecular_graphics 'ORTEPII (Johnson, 1976) and DIAMOND (Brandenburg, 2006)'
_computing_publication_material 'SHELXL97 (Sheldrick, 1997)'
_computing_structure_refinement 'SHELXL97 (Sheldrick, 1997)'
_computing_structure_solution 'SIR92 (Altomare <i>et al.</i>,  1994)'
_diffrn_ambient_temperature 98(2)
_diffrn_measured_fraction_theta_full 0.999
_diffrn_measured_fraction_theta_max 0.999
_diffrn_measurement_device_type 'Rigaku AFC12\k/SATURN724'
_diffrn_measurement_method \w
_diffrn_radiation_monochromator graphite
_diffrn_radiation_source 'fine-focus sealed tube'
_diffrn_radiation_type MoK\a
_diffrn_radiation_wavelength 0.71070
_diffrn_reflns_av_R_equivalents 0.023
_diffrn_reflns_av_sigmaI/netI 0.023
_diffrn_reflns_limit_h_max 25
_diffrn_reflns_limit_h_min -25
_diffrn_reflns_limit_k_max 6
_diffrn_reflns_limit_k_min -7
_diffrn_reflns_limit_l_max 14
_diffrn_reflns_limit_l_min -14
_diffrn_reflns_number 6334
_diffrn_reflns_theta_full 26.5
_diffrn_reflns_theta_max 26.5
_diffrn_reflns_theta_min 2.0
_diffrn_standards_decay_% '< 1'
_diffrn_standards_interval_count 0
_diffrn_standards_number 0
_exptl_absorpt_coefficient_mu 0.255
_exptl_absorpt_correction_T_max 1.000
_exptl_absorpt_correction_T_min 0.506
_exptl_absorpt_correction_type multi-scan
_exptl_absorpt_process_details '(ABSCOR; Higashi, 1995)'
_exptl_crystal_colour colourless
_exptl_crystal_density_diffrn 1.416
_exptl_crystal_density_method 'not measured'
_exptl_crystal_description prism
_exptl_crystal_F_000 528
_exptl_crystal_size_max 0.42
_exptl_crystal_size_mid 0.12
_exptl_crystal_size_min 0.02
_refine_diff_density_max 0.22
_refine_diff_density_min -0.19
_refine_ls_abs_structure_details 'Flack (1983), 845 Friedel pairs'
_refine_ls_abs_structure_Flack 0.03(7)
_refine_ls_extinction_method none
_refine_ls_goodness_of_fit_ref 1.05
_refine_ls_hydrogen_treatment constr
_refine_ls_matrix_type full
_refine_ls_number_parameters 163
_refine_ls_number_reflns 2202
_refine_ls_number_restraints 1
_refine_ls_restrained_S_all 1.05
_refine_ls_R_factor_all 0.030
_refine_ls_R_factor_gt 0.030
_refine_ls_shift/su_max 0.001
_refine_ls_shift/su_mean 0.000
_refine_ls_structure_factor_coef Fsqd
_refine_ls_weighting_details 'calc w=1/[\s^2^(Fo^2^)+(0.0306P)^2^+1.0876P] where P=(Fo^2^+2Fc^2^)/3'
_refine_ls_weighting_scheme calc
_refine_ls_wR_factor_gt 0.068
_refine_ls_wR_factor_ref 0.069
_reflns_number_gt 2160
_reflns_number_total 2202
_reflns_threshold_expression I>2\s(I)
_cod_data_source_file bv2071.cif
_cod_data_source_block I
_cod_original_sg_symbol_H-M 'C 2'
_cod_database_code 2215396
_cod_database_fobs_code 2215396

loop_
_symmetry_equiv_pos_as_xyz
'x, y, z'
'-x, y, -z'
'x+1/2, y+1/2, z'
'-x+1/2, y+1/2, -z'

loop_
_atom_site_type_symbol
_atom_site_label
_atom_site_fract_x
_atom_site_fract_y
_atom_site_fract_z
_atom_site_U_iso_or_equiv
_atom_site_adp_type
_atom_site_calc_flag
_atom_site_refinement_flags
_atom_site_occupancy
S S1 0.53512(3) 0.82070(8) 0.39615(4) 0.02211(12) Uani d . 1
N N1 0.45431(9) 1.0153(3) 0.15952(14) 0.0166(3) Uani d . 1
N N2 0.43439(9) 1.0280(3) 0.02939(14) 0.0192(3) Uani d . 1
N N3 0.55419(8) 0.7817(3) 0.19105(13) 0.0170(3) Uani d . 1
H H3 0.5407 0.8284 0.1118 0.020 Uiso calc R 1
C C1 0.38502(11) 1.1986(4) -0.02293(18) 0.0205(4) Uani d . 1
H H1 0.3618 1.2443 -0.1119 0.025 Uiso calc R 1
C C2 0.36965(9) 1.3095(4) 0.06872(15) 0.0183(4) Uani d . 1
C C3 0.32405(11) 1.4985(4) 0.0617(2) 0.0230(4) Uani d . 1
H H3A 0.2935 1.5815 -0.0178 0.028 Uiso calc R 1
C C4 0.32458(11) 1.5613(4) 0.1736(2) 0.0244(4) Uani d . 1
H H4 0.2943 1.6899 0.1717 0.029 Uiso calc R 1
C C5 0.36970(11) 1.4360(4) 0.29058(19) 0.0237(4) Uani d . 1
H H5 0.3689 1.4827 0.3662 0.028 Uiso calc R 1
C C6 0.41493(11) 1.2485(4) 0.29997(17) 0.0215(4) Uani d . 1
H H6 0.4448 1.1652 0.3796 0.026 Uiso calc R 1
C C7 0.41481(10) 1.1861(3) 0.18606(17) 0.0167(4) Uani d . 1
C C8 0.51513(10) 0.8685(3) 0.24509(16) 0.0174(4) Uani d . 1
C C9 0.61595(10) 0.6190(3) 0.25473(16) 0.0154(4) Uani d . 1
C C10 0.60810(11) 0.4125(4) 0.30926(17) 0.0189(4) Uani d . 1
H H10 0.5610 0.3779 0.3039 0.023 Uiso calc R 1
C C11 0.66871(11) 0.2582(3) 0.37105(17) 0.0205(4) Uani d . 1
H H11 0.6635 0.1188 0.4095 0.025 Uiso calc R 1
C C12 0.73743(10) 0.3055(4) 0.37739(16) 0.0208(4) Uani d . 1
H H12 0.7793 0.1996 0.4207 0.025 Uiso calc R 1
C C13 0.74437(11) 0.5080(3) 0.32012(18) 0.0201(4) Uani d . 1
H H13 0.7908 0.5393 0.3226 0.024 Uiso calc R 1
C C14 0.68392(10) 0.6660(3) 0.25904(17) 0.0185(4) Uani d . 1
H H14 0.6891 0.8054 0.2205 0.022 Uiso calc R 1

loop_
_atom_site_aniso_label
_atom_site_aniso_U_11
_atom_site_aniso_U_22
_atom_site_aniso_U_33
_atom_site_aniso_U_12
_atom_site_aniso_U_13
_atom_site_aniso_U_23
S1 0.0249(2) 0.0273(3) 0.0173(2) 0.0050(2) 0.01318(17) 0.0041(2)
N1 0.0174(8) 0.0192(8) 0.0148(7) 0.0017(6) 0.0094(6) 0.0010(6)
N2 0.0223(8) 0.0217(9) 0.0152(7) 0.0009(7) 0.0109(6) 0.0016(6)
N3 0.0174(7) 0.0209(9) 0.0143(6) 0.0022(6) 0.0093(6) 0.0031(6)
C1 0.0216(9) 0.0223(10) 0.0186(9) 0.0037(8) 0.0111(7) 0.0034(8)
C2 0.0162(8) 0.0204(9) 0.0195(8) -0.0004(9) 0.0101(7) -0.0003(9)
C3 0.0210(10) 0.0219(10) 0.0248(10) 0.0021(8) 0.0110(8) 0.0013(8)
C4 0.0196(10) 0.0234(11) 0.0323(10) 0.0033(8) 0.0149(8) -0.0027(8)
C5 0.0217(10) 0.0288(11) 0.0236(10) -0.0023(9) 0.0139(8) -0.0074(8)
C6 0.0201(9) 0.0276(12) 0.0203(9) -0.0011(8) 0.0129(8) -0.0024(8)
C7 0.0145(9) 0.0161(9) 0.0213(9) -0.0019(7) 0.0105(7) -0.0022(7)
C8 0.0162(8) 0.0189(11) 0.0170(8) -0.0020(7) 0.0086(7) -0.0004(7)
C9 0.0168(9) 0.0154(9) 0.0116(8) 0.0008(7) 0.0056(7) -0.0005(7)
C10 0.0191(9) 0.0203(9) 0.0168(8) -0.0011(8) 0.0091(7) -0.0006(7)
C11 0.0240(10) 0.0197(11) 0.0168(8) -0.0001(8) 0.0097(7) -0.0007(7)
C12 0.0175(8) 0.0219(9) 0.0180(8) 0.0024(9) 0.0055(7) -0.0035(8)
C13 0.0182(9) 0.0213(10) 0.0219(9) -0.0016(8) 0.0112(8) -0.0058(8)
C14 0.0199(9) 0.0181(10) 0.0182(9) -0.0020(7) 0.0104(7) -0.0018(7)

loop_
_atom_type_symbol
_atom_type_description
_atom_type_scat_dispersion_real
_atom_type_scat_dispersion_imag
_atom_type_scat_source
C C 0.0033 0.0016 'International Tables Vol C Tables 4.2.6.8 and 6.1.1.4'
H H 0.0000 0.0000 'International Tables Vol C Tables 4.2.6.8 and 6.1.1.4'
N N 0.0061 0.0033 'International Tables Vol C Tables 4.2.6.8 and 6.1.1.4'
S S 0.1246 0.1234 'International Tables Vol C Tables 4.2.6.8 and 6.1.1.4'

loop_
_geom_angle_atom_site_label_1
_geom_angle_atom_site_label_2
_geom_angle_atom_site_label_3
_geom_angle
N2 N1 C7 110.34(14)
N2 N1 C8 118.84(14)
C7 N1 C8 130.08(15)
C1 N2 N1 106.36(15)
C8 N3 C9 123.98(14)
C8 N3 H3 118.0
C9 N3 H3 118.0
N2 C1 C2 112.47(17)
N2 C1 H1 123.8
C2 C1 H1 123.8
C3 C2 C7 121.21(16)
C3 C2 C1 134.13(17)
C7 C2 C1 104.65(17)
C4 C3 C2 118.07(18)
C4 C3 H3A 121.0
C2 C3 H3A 121.0
C3 C4 C5 120.36(19)
C3 C4 H4 119.8
C5 C4 H4 119.8
C6 C5 C4 122.72(18)
C6 C5 H5 118.6
C4 C5 H5 118.6
C5 C6 C7 116.82(17)
C5 C6 H6 121.6
C7 C6 H6 121.6
N1 C7 C2 106.18(15)
N1 C7 C6 132.99(17)
C2 C7 C6 120.82(18)
N3 C8 N1 112.77(15)
N3 C8 S1 125.95(14)
N1 C8 S1 121.26(13)
C14 C9 C10 120.00(17)
C14 C9 N3 119.07(16)
C10 C9 N3 120.92(17)
C11 C10 C9 119.97(18)
C11 C10 H10 120.0
C9 C10 H10 120.0
C10 C11 C12 120.40(18)
C10 C11 H11 119.8
C12 C11 H11 119.8
C13 C12 C11 119.46(18)
C13 C12 H12 120.3
C11 C12 H12 120.3
C12 C13 C14 120.55(17)
C12 C13 H13 119.7
C14 C13 H13 119.7
C9 C14 C13 119.60(18)
C9 C14 H14 120.2
C13 C14 H14 120.2

loop_
_geom_bond_atom_site_label_1
_geom_bond_atom_site_label_2
_geom_bond_distance
S1 C8 1.6545(19)
N1 N2 1.391(2)
N1 C7 1.399(2)
N1 C8 1.405(2)
N2 C1 1.303(3)
N3 C8 1.352(2)
N3 C9 1.426(2)
N3 H3 0.8800
C1 C2 1.432(3)
C1 H1 0.9500
C2 C3 1.396(3)
C2 C7 1.405(3)
C3 C4 1.378(3)
C3 H3A 0.9500
C4 C5 1.407(3)
C4 H4 0.9500
C5 C6 1.377(3)
C5 H5 0.9500
C6 C7 1.405(3)
C6 H6 0.9500
C9 C14 1.387(3)
C9 C10 1.393(3)
C10 C11 1.379(3)
C10 H10 0.9500
C11 C12 1.391(3)
C11 H11 0.9500
C12 C13 1.384(3)
C12 H12 0.9500
C13 C14 1.390(3)
C13 H13 0.9500
C14 H14 0.9500

loop_
_geom_hbond_atom_site_label_D
_geom_hbond_atom_site_label_H
_geom_hbond_atom_site_label_A
_geom_hbond_site_symmetry_A
_geom_hbond_distance_DH
_geom_hbond_distance_HA
_geom_hbond_distance_DA
_geom_hbond_angle_DHA
_geom_hbond_publ_flag
N3 H3 N2 2_655 0.88 2.30 3.097(3) 151 y
C5 H5 S1 2_666 0.95 3.14 3.881(2) 136 y
C6 H6 S1 2_656 0.95 3.17 4.040(3) 153 y
C1 H1 Cg(C9--C14) 2_665 0.95 ??? 2.47 ??? y

loop_
_geom_torsion_atom_site_label_1
_geom_torsion_atom_site_label_2
_geom_torsion_atom_site_label_3
_geom_torsion_atom_site_label_4
_geom_torsion
C7 N1 N2 C1 0.2(2)
C8 N1 N2 C1 -170.97(16)
N1 N2 C1 C2 0.3(2)
N2 C1 C2 C3 178.1(2)
N2 C1 C2 C7 -0.7(2)
C7 C2 C3 C4 0.1(3)
C1 C2 C3 C4 -178.5(2)
C2 C3 C4 C5 -0.4(3)
C3 C4 C5 C6 0.2(3)
C4 C5 C6 C7 0.4(3)
N2 N1 C7 C2 -0.61(19)
C8 N1 C7 C2 169.24(17)
N2 N1 C7 C6 -179.06(19)
C8 N1 C7 C6 -9.2(3)
C3 C2 C7 N1 -178.21(17)
C1 C2 C7 N1 0.76(19)
C3 C2 C7 C6 0.5(3)
C1 C2 C7 C6 179.44(17)
C5 C6 C7 N1 177.58(19)
C5 C6 C7 C2 -0.7(3)
C9 N3 C8 N1 -176.69(16)
C9 N3 C8 S1 5.0(3)
N2 N1 C8 N3 9.0(2)
C7 N1 C8 N3 -160.10(18)
N2 N1 C8 S1 -172.60(13)
C7 N1 C8 S1 18.3(3)
C8 N3 C9 C14 -129.93(19)
C8 N3 C9 C10 51.7(2)
C14 C9 C10 C11 2.0(3)
N3 C9 C10 C11 -179.65(16)
C9 C10 C11 C12 -1.1(3)
C10 C11 C12 C13 -0.6(3)
C11 C12 C13 C14 1.4(3)
C10 C9 C14 C13 -1.2(3)
N3 C9 C14 C13 -179.58(16)
C12 C13 C14 C9 -0.5(3)

loop_
_cod_related_entry_id
_cod_related_entry_database
_cod_related_entry_code
1 ChemSpider 21123410
